data_7030806
loop_
_publ_author_name
'Marler, B.'
'Wang, Y.'
'Song, J.'
'Gies, H.'

_publ_section_title
;
 Topotactic condensation of layer silicates with ferrierite-type layers
 forming porous tectosilicates.
;
_journal_issue 27
_journal_name_full 'Dalton transactions (Cambridge, England : 2003)'
_journal_page_first 10396
_journal_page_last 10416
_journal_paper_doi 10.1039/c4dt00262h
_journal_volume 43
_journal_year 2014
_chemical_formula_analytical '[Si36O72(OH)4](C6H16N)4'
_chemical_formula_moiety 'C24 H68 N4 O76 Si36'
_chemical_formula_sum 'C24 H68 N4 O76 Si36'
_chemical_formula_weight 2639.9
_chemical_name_common RUB-36
_space_group_IT_number 33
_symmetry_cell_setting orthorhombic
_symmetry_space_group_name_Hall 'P -2ac -2n'
_symmetry_space_group_name_H-M 'P n 21 a'
_cell_angle_alpha 90.00000
_cell_angle_beta 90.00000
_cell_angle_gamma 90.00000
_cell_formula_units_Z 1
_cell_length_a 22.239(2)
_cell_length_b 14.025(2)
_cell_length_c 7.391(1)
_cell_measurement_temperature 298
_cell_volume 2305.3(5)
_computing_structure_refinement FULLPROF
_diffrn_ambient_temperature 298(2)
_diffrn_measurement_device_type 'Beamline B2, Hasylab'
_diffrn_radiation_type synchrotron
_diffrn_radiation_wavelength 1.131406
_diffrn_source synchrotron
_exptl_absorpt_correction_type none
_exptl_crystal_density_diffrn 1.899
_exptl_crystal_density_method 'not measured'
_pd_char_colour white
_pd_char_particle_morphology plates
_pd_meas_2theta_range_inc 0.002999
_pd_meas_2theta_range_max 50.01700
_pd_meas_2theta_range_min 5.51800
_pd_meas_number_of_points 14834
_pd_meas_scan_method step
_pd_proc_2theta_range_inc 0.002999
_pd_proc_2theta_range_max 50.0227
_pd_proc_2theta_range_min 5.5237
_pd_proc_info_data_reduction -
_pd_proc_info_excluded_regions -
_pd_proc_ls_background_function 'background points'
_pd_proc_ls_pref_orient_corr '                                    'none''
_pd_proc_ls_profile_function pseudo-Voigt
_pd_proc_ls_prof_R_factor 8.4764
_pd_proc_ls_prof_wR_expected 6.7584
_pd_proc_ls_prof_wR_factor 11.0099
_pd_proc_wavelength 1.131406
_pd_spec_mounting '                     'glass capillary''
_pd_spec_mount_mode transmission
_pd_spec_shape cylinder
_refine_ls_goodness_of_fit_all 1.67
_refine_ls_hydrogen_treatment none
_refine_ls_number_parameters 109
_refine_ls_number_reflns 562
_refine_ls_number_restraints 122
_refine_ls_R_I_factor 6.4717
_refine_ls_shift/su_max 0.02
_cod_data_source_file c4dt00262h1.cif
_cod_data_source_block global
_cod_depositor_comments
;
The following automatic conversions were performed:

'_symmetry_cell_setting' value 'Orthorhombic' changed to
'orthorhombic' according to
/usr/data/users/saulius/crontab/automatic-downloads/rss-feeds/RSC/lib/dictionaries/cif_core.dic
dictionary named 'cif_core.dic' version 2.4.2 from 2011-04-26.

Automatic conversion script
Id: cif_fix_values 2281 2013-09-26 08:29:07Z andrius 

 Adding full bibliography for 7030805--7030809.cif.
;
_cod_original_cell_volume 2305.2(3)
_cod_database_code 7030806
_pd_proc_ls_prof_cr_factor 16.4706
_pd_proc_ls_prof_cwr_factor 17.9641
_pd_proc_ls_prof_cwr_expected 11.0272
_pd_proc_ls_prof_chi2 2.6539
_pd_proc_ls_prof_echi2 2.7472

loop_
_symmetry_equiv_pos_as_xyz
x,y,z
-x+1/2,y+1/2,z+1/2
-x,y+1/2,-z
x+1/2,y,-z+1/2

loop_
_atom_site_label
_atom_site_fract_x
_atom_site_fract_y
_atom_site_fract_z
_atom_site_U_iso_or_equiv
_atom_site_occupancy
_atom_site_adp_type
_atom_site_type_symbol
Si11 0.1709(2) 0.2638(6) 0.0599(7) 0.0138(4) 1.00000 Uiso Si
Si21 0.1117(3) 0.4689(5) 0.0595(9) 0.0138(4) 1.00000 Uiso Si
Si22 0.3984(3) 0.5656(5) 0.5672(9) 0.0138(4) 1.00000 Uiso Si
Si31 0.2726(3) 0.2719(6) 0.3432(7) 0.0138(4) 1.00000 Uiso Si
Si34 0.2651(3) 0.2670(6) 0.7651(7) 0.0138(4) 1.00000 Uiso Si
Si41 0.3201(3) 0.4737(5) 0.2634(9) 0.0138(4) 1.00000 Uiso Si
Si42 0.1889(3) 0.5668(5) 0.7614(9) 0.0138(4) 1.00000 Uiso Si
Si44 0.3047(2) 1.0647(4) 0.8562(7) 0.0138(4) 1.00000 Uiso Si
Si45 0.1875(3) 0.9745(5) 0.3468(9) 0.0138(4) 1.00000 Uiso Si
O11 0.0305(4) 1.0551(13) 0.073(3) 0.0252(10) 1.00000 Uiso O
O12 0.4597(3) 0.9593(12) 0.570(3) 0.0252(10) 1.00000 Uiso O
O21 0.2528(4) 0.2687(18) 0.5512(8) 0.0252(10) 1.00000 Uiso O
O31 0.1275(6) 0.3545(6) 0.041(2) 0.0252(10) 1.00000 Uiso O
O32 0.3748(6) 0.6754(7) 0.582(2) 0.0252(10) 1.00000 Uiso O
O41 0.2144(4) 0.2732(17) 0.2225(12) 0.0252(10) 1.00000 Uiso O
O44 0.2051(4) 0.2646(18) 0.8754(11) 0.0252(10) 1.00000 Uiso O
O51 0.2591(4) 0.5258(11) 0.317(2) 0.0252(10) 1.00000 Uiso O
O52 0.2531(4) 0.5267(12) 0.800(2) 0.0252(10) 1.00000 Uiso O
O61 0.1694(6) 0.5527(14) 0.5545(9) 0.0252(10) 1.00000 Uiso O
O62 0.3322(7) 0.4836(14) 0.0526(8) 0.0252(10) 1.00000 Uiso O
O71 0.1476(5) 0.5136(11) 0.2265(17) 0.0252(10) 1.00000 Uiso O
O72 0.3696(5) 0.5076(11) 0.7348(17) 0.0252(10) 1.00000 Uiso O
O74 0.1269(6) 1.0246(12) 0.8773(15) 0.0252(10) 1.00000 Uiso O
O75 0.3651(6) 0.0224(12) 0.3816(16) 0.0252(10) 1.00000 Uiso O
O81 0.3165(6) 0.3594(6) 0.315(3) 0.0252(10) 1.00000 Uiso O
O82 0.1877(6) 0.6806(6) 0.809(3) 0.0252(10) 1.00000 Uiso O
O83 0.3078(6) 1.1759(6) 0.799(2) 0.0252(10) 1.00000 Uiso O
O84 0.1960(7) 0.8597(6) 0.316(2) 0.0252(10) 1.00000 Uiso O
N1 0.4856(3) 0.7254(6) 0.0699(11) 0.357(6) 1.00000 Uiso N
C1 0.4900(7) 0.7945(15) -0.085(2) 0.357(6) 1.33333 Uiso C
C2 0.5399(6) 0.762(2) 0.1659(14) 0.357(6) 1.33333 Uiso C
C3 0.5357(10) 0.782(3) 0.3713(15) 0.357(6) 1.50000 Uiso C
C4 0.5494(7) 0.775(2) -0.182(2) 0.357(6) 1.50000 Uiso C
C5 0.4982(11) 0.6212(7) 0.038(4) 0.357(6) 1.50000 Uiso C
C6 0.4215(5) 0.750(2) 0.106(3) 0.357(6) 1.50000 Uiso C

loop_
_atom_type_symbol
_atom_type_scat_Cromer_Mann_a1
_atom_type_scat_Cromer_Mann_b1
_atom_type_scat_Cromer_Mann_a2
_atom_type_scat_Cromer_Mann_b2
_atom_type_scat_Cromer_Mann_a3
_atom_type_scat_Cromer_Mann_b3
_atom_type_scat_Cromer_Mann_a4
_atom_type_scat_Cromer_Mann_b4
_atom_type_scat_Cromer_Mann_c
_atom_type_scat_dispersion_real
_atom_type_scat_dispersion_imag
_atom_type_scat_source
si 6.29150 2.43860 3.03530 32.33370 1.98910 0.67850 1.54100 81.69370 1.14070 0.07200 0.07100 International_Tables_for_Crystallography_Vol.C(1991)_Tables_6.1.1.4_and_6.1.1.5
o 3.04850 13.27710 2.28680 5.70110 1.54630 0.32390 0.86700 32.90890 0.25080 0.00800 0.00600 International_Tables_for_Crystallography_Vol.C(1991)_Tables_6.1.1.4_and_6.1.1.5
n 12.21260 0.00570 3.13220 9.89330 2.01250 28.99750 1.16630 0.58260 -11.52900 0.00400 0.00300 International_Tables_for_Crystallography_Vol.C(1991)_Tables_6.1.1.4_and_6.1.1.5
c 2.31000 20.84390 1.02000 10.20750 1.58860 0.56870 0.86500 51.65120 0.21560 0.00200 0.00200 International_Tables_for_Crystallography_Vol.C(1991)_Tables_6.1.1.4_and_6.1.1.5

loop_
_geom_angle_atom_site_label_1
_geom_angle_atom_site_label_2
_geom_angle_atom_site_label_3
_geom_angle
_geom_angle_site_symmetry_1
_geom_angle_site_symmetry_3
O31 Si11 O32 103.9(10) 5_555 6_655
O31 Si11 O41 112.1(13) 5_555 7_555
O31 Si11 O44 102.2(12) 5_555 8_554
O32 Si11 O41 112.4(13) 6_655 7_555
O32 Si11 O44 113.7(13) 6_655 8_554
O41 Si11 O44 111.9(9) 7_555 8_554
O12 Si21 O31 97.7(10) 4_655 5_555
O12 Si21 O71 119.5(12) 4_655 6_555
O12 Si21 O75 113.6(13) 4_655 7_665
O31 Si21 O71 109.8(12) 5_555 6_555
O31 Si21 O75 108.6(13) 5_555 7_665
O71 Si21 O75 106.8(12) 6_555 7_665
O11 Si22 O32 114.0(12) 4_656 5_555
O11 Si22 O72 109.1(12) 4_656 6_555
O11 Si22 O74 109.7(13) 4_656 7_655
O32 Si22 O72 107.3(13) 5_555 6_555
O32 Si22 O74 106.4(13) 5_555 7_655
O72 Si22 O74 110.4(12) 6_555 7_655
O21 Si31 O41 108.6(8) 5_555 6_555
O21 Si31 O81 108.6(14) 5_555 7_555
O21 Si31 O82 106.6(14) 5_555 8_655
O41 Si31 O81 115.1(13) 6_555 7_555
O41 Si31 O82 112.3(13) 6_555 8_655
O81 Si31 O82 105.3(10) 7_555 8_655
O21 Si34 O44 111.6(8) 5_555 6_555
O21 Si34 O83 105.4(12) 5_555 7_545
O21 Si34 O84 108.1(13) 5_555 8_656
O44 Si34 O83 113.9(13) 6_555 7_545
O44 Si34 O84 110.8(14) 6_555 8_656
O83 Si34 O84 106.7(10) 7_545 8_656
O51 Si41 O62 110.4(12) 5_555 6_555
O51 Si41 O74 106.8(12) 5_555 7_655
O51 Si41 O81 110.3(12) 5_555 8_555
O62 Si41 O74 110.4(11) 6_555 7_655
O62 Si41 O81 108.7(14) 6_555 8_555
O74 Si41 O81 110.2(13) 7_655 8_555
O52 Si42 O61 112.2(11) 5_555 6_555
O52 Si42 O75 116.1(12) 5_555 7_666
O52 Si42 O82 109.1(12) 5_555 8_555
O61 Si42 O75 106.0(11) 6_555 7_666
O61 Si42 O82 108.8(14) 6_555 8_555
O75 Si42 O82 104.2(13) 7_666 8_555
O51 Si44 O61 118.0(12) 5_666 6_666
O51 Si44 O71 109.8(11) 5_666 7_666
O51 Si44 O83 109.3(12) 5_666 8_555
O61 Si44 O71 105.4(10) 6_666 7_666
O61 Si44 O83 109.2(12) 6_666 8_555
O71 Si44 O83 104.3(12) 7_666 8_555
O52 Si45 O62 114.3(12) 5_665 6_666
O52 Si45 O72 115.3(11) 5_665 7_665
O52 Si45 O84 109.6(13) 5_665 8_555
O62 Si45 O72 104.8(10) 6_666 7_665
O62 Si45 O84 104.1(12) 6_666 8_555
O72 Si45 O84 107.9(12) 7_665 8_555

loop_
_geom_bond_atom_site_label_1
_geom_bond_atom_site_label_2
_geom_bond_distance
_geom_bond_site_symmetry_2
Si11 Si21 3.164(11) .
Si11 Si22 3.179(10) 2_544
Si11 Si31 3.084(8) .
Si11 Si34 3.023(8) 1_554
Si11 O31 1.603(13) .
Si11 O32 1.611(13) 2_544
Si11 O41 1.548(10) .
Si11 O44 1.561(10) 1_554
Si21 Si11 3.164(11) .
Si21 Si42 3.112(10) 1_554
Si21 Si44 3.173(8) 2_544
Si21 O12 1.595(10) 2_544
Si21 O31 1.648(11) .
Si21 O71 1.598(14) .
Si21 O75 1.599(15) 2_554
Si22 Si11 3.179(10) 2_555
Si22 Si41 3.120(10) .
Si22 Si45 3.091(10) 2_545
Si22 O11 1.589(11) 2_545
Si22 O32 1.631(12) .
Si22 O72 1.614(15) .
Si22 O74 1.618(14) 2_544
Si31 Si11 3.084(8) .
Si31 Si34 3.123(7) .
Si31 Si41 3.078(11) .
Si31 Si42 3.062(11) 2_544
Si31 O21 1.600(8) .
Si31 O41 1.572(11) .
Si31 O81 1.582(13) .
Si31 O82 1.576(13) 2_544
Si34 Si11 3.023(8) 1_556
Si34 Si31 3.123(7) .
Si34 Si44 3.046(10) 1_545
Si34 Si45 3.154(11) 2_545
Si34 O21 1.605(8) .
Si34 O44 1.564(11) .
Si34 O83 1.612(13) 1_545
Si34 O84 1.606(14) 2_545
Si41 Si22 3.120(10) .
Si41 Si31 3.078(11) .
Si41 Si44 3.131(8) 2_544
Si41 Si45 3.084(9) 2_544
Si41 O51 1.591(13) .
Si41 O62 1.587(9) .
Si41 O74 1.615(15) 2_544
Si41 O81 1.650(12) .
Si42 Si21 3.112(10) 1_556
Si42 Si31 3.062(11) 2_555
Si42 Si44 2.998(8) 2_544
Si42 Si45 3.103(10) 2_545
Si42 O52 1.561(12) .
Si42 O61 1.602(10) .
Si42 O75 1.618(15) 2_555
Si42 O82 1.635(12) .
Si44 Si21 3.173(8) 2_555
Si44 Si34 3.046(10) 1_565
Si44 Si41 3.131(8) 2_555
Si44 Si42 2.998(8) 2_555
Si44 O51 1.547(11) 2_555
Si44 O61 1.584(10) 2_555
Si44 O71 1.599(14) 2_555
Si44 O83 1.617(11) .
Si45 Si22 3.091(10) 2_554
Si45 Si34 3.154(11) 2_554
Si45 Si41 3.084(9) 2_555
Si45 Si42 3.103(10) 2_554
Si45 O52 1.549(13) 2_554
Si45 O62 1.588(10) 2_555
Si45 O72 1.585(14) 2_554
Si45 O84 1.637(11) .
O11 Si22 1.589(11) 2_554
O11 O12 2.32(2) 4_455
O11 O32 2.699(18) 2_554
O11 O72 2.610(18) 2_554
O11 O74 2.621(19) 1_554
O12 Si21 1.595(10) 2_555
O12 O11 2.32(2) 4_555
O12 O31 2.443(17) 2_555
O12 O71 2.759(17) 2_555
O12 O75 2.674(19) 1_565
O21 Si31 1.600(8) .
O21 Si34 1.605(8) .
O21 O41 2.576(11) .
O21 O44 2.621(11) .
O21 O81 2.58(2) .
O21 O82 2.55(2) 2_544
O21 O83 2.558(19) 1_545
O21 O84 2.599(19) 2_545
O31 Si11 1.603(13) .
O31 Si21 1.648(11) .
O31 O12 2.443(17) 2_544
O31 O32 2.531(13) 2_544
O31 O41 2.614(18) .
O31 O44 2.463(20) 1_554
O31 O71 2.657(18) .
O31 O75 2.638(19) 2_554
O32 Si11 1.611(13) 2_555
O32 Si22 1.631(12) .
O32 O11 2.699(18) 2_545
O32 O31 2.531(13) 2_555
O32 O41 2.626(19) 2_555
O32 O44 2.656(19) 2_554
O32 O72 2.613(18) .
O32 O74 2.601(19) 2_544
O41 Si11 1.548(10) .
O41 Si31 1.572(11) .
O41 O21 2.576(11) .
O41 O31 2.614(18) .
O41 O32 2.626(19) 2_544
O41 O44 2.576(12) 1_554
O41 O81 2.662(19) .
O41 O82 2.614(19) 2_544
O44 Si11 1.561(10) 1_556
O44 Si34 1.564(11) .
O44 O21 2.621(11) .
O44 O31 2.463(20) 1_556
O44 O32 2.656(19) 2_545
O44 O41 2.576(12) 1_556
O44 O83 2.661(19) 1_545
O44 O84 2.61(2) 2_545
O51 Si41 1.591(13) .
O51 Si44 1.547(11) 2_544
O51 O61 2.684(16) .
O51 O62 2.610(17) .
O51 O71 2.574(15) .
O51 O74 2.574(16) 2_544
O51 O81 2.660(17) .
O51 O83 2.581(17) 2_544
O52 Si42 1.561(12) .
O52 Si45 1.549(13) 2_545
O52 O61 2.625(16) .
O52 O62 2.635(17) 1_556
O52 O72 2.649(15) .
O52 O75 2.698(16) 2_555
O52 O82 2.604(18) .
O52 O84 2.604(19) 2_545
O61 Si42 1.602(10) .
O61 Si44 1.584(10) 2_544
O61 O51 2.684(16) .
O61 O52 2.625(16) .
O61 O71 2.532(15) .
O61 O75 2.572(15) 2_555
O61 O82 2.63(2) .
O61 O83 2.609(19) 2_544
O62 Si41 1.587(9) .
O62 Si45 1.588(10) 2_544
O62 O51 2.610(17) .
O62 O52 2.635(17) 1_554
O62 O72 2.514(15) 1_554
O62 O74 2.630(15) 2_544
O62 O81 2.63(2) .
O62 O84 2.544(19) 2_544
O71 Si21 1.598(14) .
O71 Si44 1.599(14) 2_544
O71 O12 2.759(17) 2_544
O71 O31 2.657(18) .
O71 O51 2.574(15) .
O71 O61 2.532(15) .
O71 O75 2.568(17) 2_554
O71 O83 2.540(18) 2_544
O72 Si22 1.614(15) .
O72 Si45 1.585(14) 2_545
O72 O11 2.610(18) 2_545
O72 O32 2.613(18) .
O72 O52 2.649(15) .
O72 O62 2.514(15) 1_556
O72 O74 2.654(17) 2_544
O72 O84 2.606(18) 2_545
O74 Si22 1.618(14) 2_555
O74 Si41 1.615(15) 2_555
O74 O11 2.621(19) 1_556
O74 O32 2.601(19) 2_555
O74 O51 2.574(16) 2_555
O74 O62 2.630(15) 2_555
O74 O72 2.654(17) 2_555
O74 O81 2.677(19) 2_555
O75 Si21 1.599(15) 2_545
O75 Si42 1.618(15) 2_544
O75 O12 2.674(19) 1_545
O75 O31 2.638(19) 2_545
O75 O52 2.698(16) 2_544
O75 O61 2.572(15) 2_544
O75 O71 2.568(17) 2_545
O75 O82 2.567(19) 2_544
O81 Si31 1.582(13) .
O81 Si41 1.650(12) .
O81 O21 2.58(2) .
O81 O41 2.662(19) .
O81 O51 2.660(17) .
O81 O62 2.63(2) .
O81 O74 2.677(19) 2_544
O81 O82 2.510(12) 2_544
O82 Si31 1.576(13) 2_555
O82 Si42 1.635(12) .
O82 O21 2.55(2) 2_555
O82 O41 2.614(19) 2_555
O82 O52 2.604(18) .
O82 O61 2.63(2) .
O82 O75 2.567(19) 2_555
O82 O81 2.510(12) 2_555
O83 Si34 1.612(13) 1_565
O83 Si44 1.617(11) .
O83 O21 2.558(19) 1_565
O83 O44 2.661(19) 1_565
O83 O51 2.581(17) 2_555
O83 O61 2.609(19) 2_555
O83 O71 2.540(18) 2_555
O83 O84 2.582(12) 2_555
O84 Si34 1.606(14) 2_554
O84 Si45 1.637(11) .
O84 O21 2.599(19) 2_554
O84 O44 2.61(2) 2_554
O84 O52 2.604(19) 2_554
O84 O62 2.544(19) 2_555
O84 O72 2.606(18) 2_554
O84 O83 2.582(12) 2_544
N1 C1 1.503(19) .
N1 C2 1.492(17) .
N1 C3 2.61(2) .
N1 C4 2.442(18) .
N1 C5 1.507(14) .
N1 C6 1.491(15) .
C1 N1 1.503(19) .
C1 C2 2.209(20) .
C1 C4 1.53(2) .
C1 C5 2.60(2) .
C1 C6 2.17(2) .
C2 N1 1.492(17) .
C2 C1 2.209(20) .
C2 C3 1.547(18) .
C2 C4 2.586(18) .
C2 C5 2.38(3) .
C2 C6 2.675(18) .
C3 N1 2.61(2) .
C3 C2 1.547(18) .
C3 C6 3.24(3) .
C4 N1 2.442(18) .
C4 C1 1.53(2) .
C4 C2 2.586(18) .
C4 C5 2.93(3) .
C5 N1 1.507(14) .
C5 C1 2.60(2) .
C5 C2 2.38(3) .
C5 C4 2.93(3) .
C5 C6 2.53(3) .
C6 N1 1.491(15) .
C6 C1 2.17(2) .
C6 C2 2.675(18) .
C6 C3 3.24(3) .
C6 C5 2.53(3) .
